data_1505671
loop_
_publ_author_name
'Hashimoto, Akihiro'
'Pais, Godwin C. G.'
'Wang, Qiuping'
'Lucien, Edlaine'
'Incarvito, Christopher D.'
'Deshpande, Milind'
'Bradbury, Barton J.'
'Wiles, Jason A.'

_publ_section_title
;
 Practical Synthesis and Molecular Structure of a Potent Broad-Spectrum
 Antibacterial Isothiazoloquinolone
;
_journal_issue 3
_journal_name_full 'Organic Process Research &amp; Development'
_journal_page_first 389
_journal_paper_doi 10.1021/op700014t
_journal_volume 11
_journal_year 2007
_chemical_formula_sum 'C16 H15 F2 N O4 S'
_chemical_formula_weight 355.35
_chemical_name_systematic
; 
 ? 
;
_space_group_IT_number 2
_symmetry_cell_setting triclinic
_symmetry_space_group_name_Hall '-P 1'
_symmetry_space_group_name_H-M 'P -1'
_atom_sites_solution_hydrogens geom
_atom_sites_solution_primary direct
_atom_sites_solution_secondary difmap
_audit_creation_method SHELXL-97
_cell_angle_alpha 101.76(3)
_cell_angle_beta 99.69(3)
_cell_angle_gamma 113.51(3)
_cell_formula_units_Z 2
_cell_length_a 8.8361(18)
_cell_length_b 9.6639(19)
_cell_length_c 10.439(2)
_cell_measurement_temperature 173(2)
_cell_volume 768.7(4)
_computing_cell_refinement Denzo
_computing_data_collection 'Nonius Collect'
_computing_data_reduction Denzo
_computing_molecular_graphics 'Bruker SHELXTL'
_computing_publication_material 'Bruker SHELXTL'
_computing_structure_refinement 'SHELXL-97 (Sheldrick, 1997)'
_computing_structure_solution 'SHELXS-97 (Sheldrick, 1990)'
_diffrn_ambient_temperature 173(2)
_diffrn_measured_fraction_theta_full 0.971
_diffrn_measured_fraction_theta_max 0.971
_diffrn_measurement_device_type 'Nonius KappaCCD'
_diffrn_measurement_method '\w scans'
_diffrn_radiation_monochromator graphite
_diffrn_radiation_source 'fine-focus sealed tube'
_diffrn_radiation_type MoK\a
_diffrn_radiation_wavelength 0.71073
_diffrn_reflns_av_R_equivalents 0.0317
_diffrn_reflns_av_sigmaI/netI 0.0514
_diffrn_reflns_limit_h_max 12
_diffrn_reflns_limit_h_min -12
_diffrn_reflns_limit_k_max 13
_diffrn_reflns_limit_k_min -13
_diffrn_reflns_limit_l_max 14
_diffrn_reflns_limit_l_min -14
_diffrn_reflns_number 6440
_diffrn_reflns_theta_full 29.03
_diffrn_reflns_theta_max 29.03
_diffrn_reflns_theta_min 2.07
_exptl_absorpt_coefficient_mu 0.254
_exptl_absorpt_correction_T_max 0.9509
_exptl_absorpt_correction_T_min 0.9509
_exptl_absorpt_correction_type none
_exptl_crystal_colour colorless
_exptl_crystal_density_diffrn 1.535
_exptl_crystal_density_method 'not measured'
_exptl_crystal_description block
_exptl_crystal_F_000 368
_exptl_crystal_size_max 0.20
_exptl_crystal_size_mid 0.20
_exptl_crystal_size_min 0.20
_refine_diff_density_max 0.636
_refine_diff_density_min -0.549
_refine_diff_density_rms 0.049
_refine_ls_extinction_method none
_refine_ls_goodness_of_fit_ref 1.089
_refine_ls_hydrogen_treatment mixed
_refine_ls_matrix_type full
_refine_ls_number_parameters 221
_refine_ls_number_reflns 3972
_refine_ls_number_restraints 0
_refine_ls_restrained_S_all 1.089
_refine_ls_R_factor_all 0.0700
_refine_ls_R_factor_gt 0.0507
_refine_ls_shift/su_max 0.015
_refine_ls_shift/su_mean 0.003
_refine_ls_structure_factor_coef Fsqd
_refine_ls_weighting_details 'calc w=1/[\s^2^(Fo^2^)+(0.1000P)^2^+0.0000P] where P=(Fo^2^+2Fc^2^)/3'
_refine_ls_weighting_scheme calc
_refine_ls_wR_factor_gt 0.1459
_refine_ls_wR_factor_ref 0.1581
_reflns_number_gt 3056
_reflns_number_total 3972
_reflns_threshold_expression >2sigma(I)
_cod_data_source_file op700014t-file002.cif
_cod_data_source_block jw06
_cod_depositor_comments
;
The following automatic conversions were performed:

'_symmetry_cell_setting' value 'Triclinic' changed to 'triclinic'
according to /home/saulius/struct/CIF-dictionaries/cif_core.dic
dictionary named 'cif_core.dic' version 2.4.1 from 2010-06-29.

Automatic conversion script
Id: cif_fix_values 1715 2011-07-08 13:25:40Z adriana 
;
_cod_original_cell_volume 768.7(3)
_cod_original_sg_symbol_H-M P-1
_cod_database_code 1505671

loop_
_symmetry_equiv_pos_as_xyz
'x, y, z'
'-x, -y, -z'

loop_
_atom_site_label
_atom_site_type_symbol
_atom_site_fract_x
_atom_site_fract_y
_atom_site_fract_z
_atom_site_U_iso_or_equiv
_atom_site_adp_type
_atom_site_occupancy
_atom_site_symmetry_multiplicity
_atom_site_calc_flag
_atom_site_refinement_flags
S1 S 0.28115(6) 0.29480(5) 0.68907(4) 0.03735(17) Uani 1 1 d .
F1 F 0.86887(15) 0.44404(16) 1.13586(12) 0.0571(4) Uani 1 1 d .
F2 F 0.57681(18) 0.18180(14) 1.07970(11) 0.0591(4) Uani 1 1 d .
O1 O 0.79185(15) 0.70382(15) 0.78861(13) 0.0399(3) Uani 1 1 d .
O2 O 0.41429(16) 0.71366(15) 0.51397(12) 0.0401(3) Uani 1 1 d .
O3 O 0.64056(16) 0.86294(14) 0.69474(12) 0.0385(3) Uani 1 1 d .
O4 O 0.2992(2) 0.10923(18) 0.85207(15) 0.0784(6) Uani 1 1 d .
N1 N 0.20407(19) 0.44107(18) 0.53141(14) 0.0333(3) Uani 1 1 d .
H1 H 0.225(3) 0.513(3) 0.496(2) 0.050(6) Uiso 1 1 d .
C1 C 0.4977(2) 0.58991(19) 0.67095(15) 0.0290(3) Uani 1 1 d .
C2 C 0.6445(2) 0.60105(19) 0.76660(16) 0.0310(4) Uani 1 1 d .
C3 C 0.6182(2) 0.4847(2) 0.84566(16) 0.0315(4) Uani 1 1 d .
C4 C 0.7576(2) 0.5171(2) 0.95417(18) 0.0372(4) Uani 1 1 d .
H4A H 0.8641 0.6081 0.9739 0.045 Uiso 1 1 calc R
C5 C 0.7369(3) 0.4151(2) 1.03072(18) 0.0414(4) Uani 1 1 d .
C6 C 0.5853(3) 0.2796(2) 1.00294(18) 0.0430(5) Uani 1 1 d .
C7 C 0.4467(3) 0.2440(2) 0.89596(18) 0.0432(5) Uani 1 1 d .
C8 C 0.4649(2) 0.3502(2) 0.81902(16) 0.0338(4) Uani 1 1 d .
C9 C 0.3364(2) 0.45772(19) 0.62693(15) 0.0297(3) Uani 1 1 d .
C10 C 0.5127(2) 0.7235(2) 0.61687(16) 0.0308(3) Uani 1 1 d .
C11 C 0.6479(3) 1.0003(2) 0.6546(2) 0.0461(5) Uani 1 1 d .
H11A H 0.5409 1.0104 0.6559 0.055 Uiso 1 1 calc R
H11B H 0.6611 0.9900 0.5613 0.055 Uiso 1 1 calc R
C12 C 0.7995(3) 1.1425(2) 0.7545(2) 0.0535(5) Uani 1 1 d .
H12A H 0.8080 1.2378 0.7306 0.080 Uiso 1 1 calc R
H12B H 0.9045 1.1315 0.7518 0.080 Uiso 1 1 calc R
H12C H 0.7850 1.1512 0.8464 0.080 Uiso 1 1 calc R
C13 C 0.2123(3) 0.0434(3) 0.9424(2) 0.0541(5) Uani 1 1 d .
H13A H 0.1077 -0.0537 0.8904 0.081 Uiso 1 1 calc R
H13B H 0.1814 0.1194 0.9949 0.081 Uiso 1 1 calc R
H13C H 0.2871 0.0188 1.0046 0.081 Uiso 1 1 calc R
C14 C 0.0313(2) 0.3211(2) 0.50205(17) 0.0352(4) Uani 1 1 d .
H14A H -0.0265 0.3282 0.5760 0.042 Uiso 1 1 calc R
C15 C -0.0190(2) 0.1573(2) 0.41415(17) 0.0378(4) Uani 1 1 d .
H15A H 0.0702 0.1373 0.3793 0.045 Uiso 1 1 calc R
H15B H -0.1032 0.0670 0.4354 0.045 Uiso 1 1 calc R
C16 C -0.0815(2) 0.2625(2) 0.35956(18) 0.0376(4) Uani 1 1 d .
H16A H -0.0309 0.3071 0.2909 0.045 Uiso 1 1 calc R
H16B H -0.2042 0.2369 0.3470 0.045 Uiso 1 1 calc R

loop_
_atom_site_aniso_label
_atom_site_aniso_U_11
_atom_site_aniso_U_22
_atom_site_aniso_U_33
_atom_site_aniso_U_23
_atom_site_aniso_U_13
_atom_site_aniso_U_12
S1 0.0401(3) 0.0296(2) 0.0296(2) 0.01112(17) 0.00206(18) 0.00525(19)
F1 0.0553(8) 0.0710(9) 0.0511(7) 0.0255(6) 0.0001(6) 0.0364(7)
F2 0.0842(9) 0.0455(7) 0.0439(7) 0.0219(6) -0.0001(6) 0.0283(7)
O1 0.0288(6) 0.0430(7) 0.0439(7) 0.0169(6) 0.0089(5) 0.0109(6)
O2 0.0397(7) 0.0382(7) 0.0398(7) 0.0180(6) 0.0059(5) 0.0139(6)
O3 0.0416(7) 0.0269(6) 0.0397(7) 0.0130(5) 0.0069(5) 0.0088(5)
O4 0.0991(13) 0.0427(9) 0.0371(8) 0.0194(7) -0.0076(8) -0.0156(9)
N1 0.0333(7) 0.0304(7) 0.0300(7) 0.0096(6) 0.0044(6) 0.0099(6)
C1 0.0314(8) 0.0279(8) 0.0259(7) 0.0075(6) 0.0089(6) 0.0116(7)
C2 0.0341(8) 0.0309(8) 0.0277(8) 0.0073(6) 0.0103(6) 0.0143(7)
C3 0.0369(9) 0.0312(8) 0.0292(8) 0.0079(6) 0.0088(7) 0.0187(7)
C4 0.0379(9) 0.0411(10) 0.0371(9) 0.0121(8) 0.0091(7) 0.0223(8)
C5 0.0508(11) 0.0464(11) 0.0339(9) 0.0110(8) 0.0042(8) 0.0318(9)
C6 0.0665(13) 0.0376(10) 0.0308(9) 0.0129(8) 0.0092(8) 0.0295(10)
C7 0.0596(12) 0.0284(9) 0.0318(9) 0.0088(7) 0.0040(8) 0.0136(9)
C8 0.0423(9) 0.0318(9) 0.0250(7) 0.0069(6) 0.0068(7) 0.0162(7)
C9 0.0344(8) 0.0284(8) 0.0255(7) 0.0076(6) 0.0097(6) 0.0131(7)
C10 0.0300(8) 0.0325(8) 0.0303(8) 0.0106(7) 0.0112(6) 0.0127(7)
C11 0.0480(11) 0.0333(10) 0.0564(12) 0.0206(9) 0.0146(9) 0.0142(8)
C12 0.0607(13) 0.0341(10) 0.0588(13) 0.0143(9) 0.0221(10) 0.0121(9)
C13 0.0545(12) 0.0671(14) 0.0364(10) 0.0105(10) 0.0154(9) 0.0246(11)
C14 0.0303(8) 0.0361(9) 0.0324(8) 0.0074(7) 0.0087(7) 0.0099(7)
C15 0.0343(9) 0.0320(9) 0.0384(9) 0.0107(7) 0.0051(7) 0.0083(7)
C16 0.0307(9) 0.0409(10) 0.0355(9) 0.0079(7) 0.0032(7) 0.0146(8)

loop_
_atom_type_symbol
_atom_type_description
_atom_type_scat_dispersion_real
_atom_type_scat_dispersion_imag
_atom_type_scat_source
C C 0.0033 0.0016 'International Tables Vol C Tables 4.2.6.8 and 6.1.1.4'
H H 0.0000 0.0000 'International Tables Vol C Tables 4.2.6.8 and 6.1.1.4'
N N 0.0061 0.0033 'International Tables Vol C Tables 4.2.6.8 and 6.1.1.4'
O O 0.0106 0.0060 'International Tables Vol C Tables 4.2.6.8 and 6.1.1.4'
F F 0.0171 0.0103 'International Tables Vol C Tables 4.2.6.8 and 6.1.1.4'
S S 0.1246 0.1234 'International Tables Vol C Tables 4.2.6.8 and 6.1.1.4'

loop_
_geom_angle_atom_site_label_1
_geom_angle_atom_site_label_2
_geom_angle_atom_site_label_3
_geom_angle
C8 S1 C9 102.68(9)
C10 O3 C11 116.14(14)
C7 O4 C13 122.13(16)
H1 N1 C9 114.7(15)
H1 N1 C14 120.5(15)
C9 N1 C14 124.26(14)
C9 C1 C2 123.26(15)
C9 C1 C10 116.59(14)
C2 C1 C10 120.15(15)
O1 C2 C1 123.36(15)
O1 C2 C3 117.26(15)
C1 C2 C3 119.37(15)
C8 C3 C4 119.11(16)
C8 C3 C2 123.76(15)
C4 C3 C2 117.11(16)
C5 C4 C3 118.75(18)
F1 C5 C4 119.83(18)
F1 C5 C6 117.92(17)
C4 C5 C6 122.24(17)
F2 C6 C5 118.80(17)
F2 C6 C7 120.96(18)
C5 C6 C7 120.22(17)
O4 C7 C6 125.27(17)
O4 C7 C8 116.49(16)
C6 C7 C8 118.03(17)
C3 C8 C7 121.62(16)
C3 C8 S1 124.45(13)
C7 C8 S1 113.93(14)
N1 C9 C1 123.77(15)
N1 C9 S1 111.18(12)
C1 C9 S1 125.05(12)
O2 C10 O3 120.92(15)
O2 C10 C1 124.87(16)
O3 C10 C1 114.12(14)
O3 C11 C12 107.31(16)
N1 C14 C16 118.07(15)
N1 C14 C15 119.24(15)
C16 C14 C15 59.94(12)
C16 C15 C14 59.78(12)
C14 C16 C15 60.28(12)

loop_
_geom_bond_atom_site_label_1
_geom_bond_atom_site_label_2
_geom_bond_distance
S1 C8 1.7413(19)
S1 C9 1.7458(17)
F1 C5 1.351(2)
F2 C6 1.347(2)
O1 C2 1.228(2)
O2 C10 1.2233(19)
O3 C10 1.335(2)
O3 C11 1.452(2)
O4 C7 1.344(2)
O4 C13 1.408(3)
N1 H1 0.82(2)
N1 C9 1.334(2)
N1 C14 1.433(2)
C1 C9 1.401(2)
C1 C2 1.449(2)
C1 C10 1.480(2)
C2 C3 1.495(2)
C3 C8 1.386(3)
C3 C4 1.406(2)
C4 C5 1.367(3)
C5 C6 1.382(3)
C6 C7 1.382(3)
C7 C8 1.405(2)
C11 C12 1.499(3)
C14 C16 1.495(2)
C14 C15 1.502(3)
C15 C16 1.497(2)

loop_
_cod_related_entry_id
_cod_related_entry_code
_cod_related_entry_database
1 28293081 ChemSpider
